data_7058009
loop_
_publ_author_name
'Packiaraj, S.'
'Kanchana, P.'
'Pushpaveni, A.'
'Puschmann, H.'
'Govindarajan, S.'

_publ_section_title
;
 Different coordination geometries of lighter lanthanates driven by the
 symmetry of guanidines as charge compensators
;
_journal_issue 2
_journal_name_full 'New Journal of Chemistry'
_journal_page_first 979
_journal_paper_doi 10.1039/C8NJ03600D
_journal_volume 43
_journal_year 2019
_chemical_absolute_configuration ad
_chemical_formula_moiety 'C12 H12 O12 Pr1 S3, 3(C H6 N3)'
_chemical_formula_sum 'C15 H30 N9 O12 Pr S3'
_chemical_formula_weight 765.57
_space_group_crystal_system hexagonal
_space_group_IT_number 190
_space_group_name_Hall 'P -6c -2c'
_space_group_name_H-M_alt 'P -6 2 c'
_symmetry_space_group_name_Hall 'P -6c -2c'
_symmetry_space_group_name_H-M 'P -6 2 c'
_atom_sites_solution_hydrogens geom
_atom_sites_solution_primary direct
_atom_sites_solution_secondary difmap
_audit_creation_date 2012-02-20
_audit_creation_method
;
Olex2 1.2-alpha
(compiled 2012.02.15 svn.r2219, GUI svn.r4090)
;
_audit_update_record
;
2012-07-11 deposited with the CCDC.
2018-12-04 downloaded from the CCDC.
;
_cell_angle_alpha 90.00
_cell_angle_beta 90.00
_cell_angle_gamma 120.00
_cell_formula_units_Z 2
_cell_length_a 10.8781(3)
_cell_length_b 10.8781(3)
_cell_length_c 15.3633(4)
_cell_measurement_reflns_used 6029
_cell_measurement_temperature 120
_cell_measurement_theta_max 28.9639
_cell_measurement_theta_min 2.5315
_cell_volume 1574.42(7)
_computing_cell_refinement
;
CrysAlisPro, Agilent Technologies,
Version 1.171.36.4 (release 03-02-2012 CrysAlis171 .NET)
(compiled Feb 3 2012,17:36:33)
;
_computing_data_collection
;
CrysAlisPro, Agilent Technologies,
Version 1.171.36.4 (release 03-02-2012 CrysAlis171 .NET)
(compiled Feb 3 2012,17:36:33)
;
_computing_data_reduction
;
CrysAlisPro, Agilent Technologies,
Version 1.171.36.4 (release 03-02-2012 CrysAlis171 .NET)
(compiled Feb 3 2012,17:36:33)
;
_computing_molecular_graphics
;
O. V. Dolomanov, L. J. Bourhis, R. J. Gildea, J. A. K. Howard and H. Puschmann,
OLEX2: a complete structure solution, refinement and analysis program.
J. Appl. Cryst. (2009). 42, 339-341.
;
_computing_publication_material
;
O. V. Dolomanov, L. J. Bourhis, R. J. Gildea, J. A. K. Howard and H. Puschmann,
OLEX2: a complete structure solution, refinement and analysis program.
J. Appl. Cryst. (2009). 42, 339-341.
;
_computing_structure_refinement
;
SHELXL, G.M. Sheldrick, Acta Cryst.
(2008). A64, 112-122
;
_computing_structure_solution
;
SHELXS, G.M. Sheldrick, Acta Cryst.
(2008). A64, 112-122
;
_diffrn_ambient_temperature 120
_diffrn_detector_area_resol_mean 16.1511
_diffrn_measured_fraction_theta_full 0.998
_diffrn_measured_fraction_theta_max 0.983
_diffrn_measurement_details
;
#__ type_ start__ end____ width___ exp.time_
1 omega -44.00 50.00 1.0000 4.3800
omega____ theta____ kappa____ phi______ frames
- -17.9366 77.0000 -120.0000 94

#__ type_ start__ end____ width___ exp.time_
2 omega -8.00 27.00 1.0000 4.3800
omega____ theta____ kappa____ phi______ frames
- 18.5616 77.0000 0.0000 35

#__ type_ start__ end____ width___ exp.time_
3 omega -88.00 12.00 1.0000 4.3800
omega____ theta____ kappa____ phi______ frames
- -17.9366 -77.0000 -150.0000 100

#__ type_ start__ end____ width___ exp.time_
4 omega -48.00 52.00 1.0000 4.3800
omega____ theta____ kappa____ phi______ frames
- -17.9366 77.0000 -30.0000 100

#__ type_ start__ end____ width___ exp.time_
5 omega -90.00 -45.00 1.0000 4.3800
omega____ theta____ kappa____ phi______ frames
- -17.9366 -38.0000 -60.0000 45

#__ type_ start__ end____ width___ exp.time_
6 omega -94.00 -32.00 1.0000 4.3800
omega____ theta____ kappa____ phi______ frames
- -17.9366 179.0000 0.0000 62
;
_diffrn_measurement_device_type 'Xcalibur, Sapphire3, Gemini ultra'
_diffrn_measurement_method '\w scans'
_diffrn_orient_matrix_UB_11 0.0387665000
_diffrn_orient_matrix_UB_12 0.0124100000
_diffrn_orient_matrix_UB_13 -0.0392890000
_diffrn_orient_matrix_UB_21 -0.0263247000
_diffrn_orient_matrix_UB_22 0.0442254000
_diffrn_orient_matrix_UB_23 -0.0148554000
_diffrn_orient_matrix_UB_31 0.0589439000
_diffrn_orient_matrix_UB_32 0.0596502000
_diffrn_orient_matrix_UB_33 0.0192026000
_diffrn_radiation_monochromator graphite
_diffrn_radiation_type 'Mo K\a'
_diffrn_radiation_wavelength 0.7107
_diffrn_reflns_av_R_equivalents 0.0410
_diffrn_reflns_av_unetI/netI 0.0252
_diffrn_reflns_limit_h_max 14
_diffrn_reflns_limit_h_min -14
_diffrn_reflns_limit_k_max 13
_diffrn_reflns_limit_k_min -13
_diffrn_reflns_limit_l_max 20
_diffrn_reflns_limit_l_min -19
_diffrn_reflns_number 13433
_diffrn_reflns_theta_full 26.00
_diffrn_reflns_theta_max 28.97
_diffrn_reflns_theta_min 2.54
_diffrn_source 'Enhance (Mo) X-ray Source'
_exptl_absorpt_coefficient_mu 1.811
_exptl_absorpt_correction_T_max 1.00000
_exptl_absorpt_correction_T_min 0.92154
_exptl_absorpt_correction_type multi-scan
_exptl_absorpt_process_details
;
CrysAlisPro, Agilent Technologies,
Version 1.171.36.4 (release 03-02-2012 CrysAlis171 .NET)
(compiled Feb 3 2012,17:36:33)
Empirical absorption correction using spherical harmonics,
implemented in SCALE3 ABSPACK scaling algorithm.
;
_exptl_crystal_colour 'clear colourless'
_exptl_crystal_colour_lustre clear
_exptl_crystal_colour_primary colourless
_exptl_crystal_density_diffrn 1.615
_exptl_crystal_density_method 'not measured'
_exptl_crystal_description irregular
_exptl_crystal_F_000 772
_exptl_crystal_size_max 0.3789
_exptl_crystal_size_mid 0.2806
_exptl_crystal_size_min 0.2366
_refine_diff_density_max 0.655
_refine_diff_density_min -0.432
_refine_diff_density_rms 0.087
_refine_ls_abs_structure_details 'Flack H D (1983), Acta Cryst. A39, 876-881'
_refine_ls_abs_structure_Flack -0.03(3)
_refine_ls_extinction_method none
_refine_ls_goodness_of_fit_ref 1.094
_refine_ls_hydrogen_treatment mixed
_refine_ls_matrix_type full
_refine_ls_number_parameters 82
_refine_ls_number_reflns 1401
_refine_ls_number_restraints 29
_refine_ls_restrained_S_all 1.096
_refine_ls_R_factor_all 0.0368
_refine_ls_R_factor_gt 0.0293
_refine_ls_shift/su_max 0.000
_refine_ls_shift/su_mean 0.000
_refine_ls_structure_factor_coef Fsqd
_refine_ls_weighting_details 'calc w=1/[\s^2^(Fo^2^)+(0.0415P)^2^+1.7754P] where P=(Fo^2^+2Fc^2^)/3'
_refine_ls_weighting_scheme calc
_refine_ls_wR_factor_gt 0.0753
_refine_ls_wR_factor_ref 0.0797
_reflns_number_gt 1218
_reflns_number_total 1401
_reflns_threshold_expression >2sigma(I)
_cod_data_source_file c8nj03600d2.cif
_cod_data_source_block ptg3
_cod_depositor_comments 'Adding full bibliography for 7058007--7058009.cif.'
_cod_original_cell_volume 1574.40(7)
_cod_database_code 7058009
_chemical_oxdiff_formula 'C9 H14 N3 O8 Pr S2'
_reflns_odcompleteness_completeness 99.72
_reflns_odcompleteness_iscentric 1
_reflns_odcompleteness_theta 26.32

loop_
_space_group_symop_id
_space_group_symop_operation_xyz
1 'x, y, z'
2 '-x+y, -x, -z+1/2'
3 '-y, x-y, z'
4 'x, y, -z+1/2'
5 '-x+y, -x, z'
6 '-y, x-y, -z+1/2'
7 'x-y, -y, -z'
8 '-x, -x+y, -z'
9 'y, x, -z'
10 'y, x, z+1/2'
11 'x-y, -y, z+1/2'
12 '-x, -x+y, z+1/2'

loop_
_atom_site_label
_atom_site_type_symbol
_atom_site_fract_x
_atom_site_fract_y
_atom_site_fract_z
_atom_site_U_iso_or_equiv
_atom_site_adp_type
_atom_site_occupancy
_atom_site_symmetry_multiplicity
_atom_site_calc_flag
_atom_site_refinement_flags
_atom_site_disorder_assembly
_atom_site_disorder_group
Pr1 Pr 0.0000 0.0000 0.7500 0.01735(12) Uani 1 6 d S . .
S2 S -0.13337(16) -0.35939(16) 0.7500 0.0374(3) Uani 1 2 d S . .
O O -0.1815(3) -0.1465(3) 0.6490(2) 0.0304(6) Uani 1 1 d D . .
C3 C -0.2539(5) -0.3933(4) 0.6610(3) 0.0375(9) Uani 1 1 d D . .
H3A H -0.2218 -0.4261 0.6120 0.045 Uiso 1 1 calc R A 1
H3B H -0.3462 -0.4710 0.6779 0.045 Uiso 1 1 calc R A 1
C4B C -0.2842(6) -0.2738(5) 0.6490(8) 0.037(4) Uani 0.40 1 d PDU B 2
N1 N 0.0000 -0.2243(5) 0.5000 0.0336(12) Uani 1 2 d S . .
H1A H -0.0561 -0.2128 0.4658 0.040 Uiso 0.50 1 calc PR . .
H1B H 0.0561 -0.1567 0.5342 0.040 Uiso 0.50 1 calc PR . .
C0AA C 0.0000 -0.3455(7) 0.5000 0.0360(15) Uani 1 2 d S . .
N1AA N 0.0862(5) -0.3633(4) 0.5525(2) 0.0484(10) Uani 1 1 d . . .
H1AA H 0.1423 -0.2957 0.5867 0.058 Uiso 1 1 calc R . .
H1AB H 0.0861 -0.4424 0.5525 0.058 Uiso 1 1 calc R . .
O0 O -0.3837(6) -0.3054(7) 0.5883(4) 0.0518(15) Uani 0.60 1 d PDU B 1
C4A C -0.2739(6) -0.2735(5) 0.6297(6) 0.029(2) Uani 0.60 1 d PDU B 1
O2 O -0.4082(8) -0.3006(10) 0.6289(7) 0.055(2) Uani 0.40 1 d PDU B 2

loop_
_atom_site_aniso_label
_atom_site_aniso_U_11
_atom_site_aniso_U_22
_atom_site_aniso_U_33
_atom_site_aniso_U_23
_atom_site_aniso_U_13
_atom_site_aniso_U_12
Pr1 0.01456(14) 0.01456(14) 0.0229(2) 0.000 0.000 0.00728(7)
S2 0.0297(7) 0.0273(7) 0.0561(9) 0.000 0.000 0.0149(6)
O 0.0247(14) 0.0249(13) 0.0351(15) -0.0055(12) -0.0061(12) 0.0076(11)
C3 0.036(2) 0.027(2) 0.039(2) -0.0078(18) 0.0035(18) 0.0074(17)
C4B 0.036(4) 0.037(4) 0.036(4) -0.0002(10) -0.0002(10) 0.018(2)
N1 0.046(3) 0.0292(19) 0.031(3) -0.0036(10) -0.007(2) 0.0230(17)
C0AA 0.042(4) 0.030(2) 0.041(3) 0.0061(13) 0.012(3) 0.0208(19)
N1AA 0.063(3) 0.038(2) 0.056(3) 0.0063(19) 0.005(2) 0.035(2)
O0 0.0508(17) 0.0511(17) 0.0514(18) 0.0004(10) -0.0033(10) 0.0238(11)
C4A 0.028(2) 0.028(2) 0.028(2) 0.0002(9) -0.0015(10) 0.0125(13)
O2 0.053(3) 0.055(3) 0.055(3) -0.0002(10) -0.0008(10) 0.0263(15)

loop_
_atom_type_symbol
_atom_type_description
_atom_type_scat_dispersion_real
_atom_type_scat_dispersion_imag
_atom_type_scat_source
C C 0.0033 0.0016 'International Tables Vol C Tables 4.2.6.8 and 6.1.1.4'
H H 0.0000 0.0000 'International Tables Vol C Tables 4.2.6.8 and 6.1.1.4'
N N 0.0061 0.0033 'International Tables Vol C Tables 4.2.6.8 and 6.1.1.4'
O O 0.0106 0.0060 'International Tables Vol C Tables 4.2.6.8 and 6.1.1.4'
Pr Pr -0.2180 2.8214 'International Tables Vol C Tables 4.2.6.8 and 6.1.1.4'
S S 0.1246 0.1234 'International Tables Vol C Tables 4.2.6.8 and 6.1.1.4'

loop_
_exptl_crystal_face_index_h
_exptl_crystal_face_index_k
_exptl_crystal_face_index_l
_exptl_crystal_face_perp_dist
_exptl_oxdiff_crystal_face_indexfrac_h
_exptl_oxdiff_crystal_face_indexfrac_k
_exptl_oxdiff_crystal_face_indexfrac_l
_exptl_oxdiff_crystal_face_x
_exptl_oxdiff_crystal_face_y
_exptl_oxdiff_crystal_face_z
-13 13 4 0.1403 -12.9870 13.4852 3.9967 -0.4931 0.8789 0.1156
13 -13 -4 0.1403 12.9870 -13.4852 -3.9967 0.4931 -0.8789 -0.1156
-9 -5 -9 0.1229 -8.9924 -4.9942 -8.9920 -0.0573 0.1494 -1.0006
9 5 9 0.1229 8.9924 4.9942 8.9920 0.0573 -0.1494 1.0006
-6 1 -20 0.1183 -5.9942 0.9986 -19.9832 0.5651 0.4988 -0.6775
6 -1 20 0.1183 5.9942 -0.9986 19.9832 -0.5651 -0.4988 0.6775
1 -8 17 0.1240 0.9979 -8.4900 16.9862 -0.7340 -0.6541 -0.1214
-1 8 -17 0.1240 -0.9979 8.4900 -16.9862 0.7340 0.6541 0.1214
1 -12 -10 0.1333 0.9980 -11.9866 -9.9913 0.2825 -0.4080 -0.8480
-1 12 10 0.1333 -0.9980 11.9866 9.9913 -0.2825 0.4080 0.8480

loop_
_geom_angle_atom_site_label_1
_geom_angle_atom_site_label_2
_geom_angle_atom_site_label_3
_geom_angle
_geom_angle_site_symmetry_1
_geom_angle_site_symmetry_3
O Pr1 O 82.34(11) . 3
O Pr1 O 135.33(5) 5 6_556
O Pr1 O 82.34(11) 4_556 6_556
O Pr1 O 135.33(5) 2_556 3
O Pr1 O 81.05(15) 6_556 3
O Pr1 O 82.34(11) 5 3
O Pr1 O 135.33(5) 4_556 3
O Pr1 O 82.34(11) 2_556 6_556
O Pr1 O 82.34(11) 2_556 4_556
O Pr1 O 81.05(15) . 4_556
O Pr1 O 135.33(5) . 2_556
O Pr1 O 82.34(11) . 5
O Pr1 O 135.32(5) . 6_556
O Pr1 O 135.32(5) 4_556 5
O Pr1 O 81.05(15) 2_556 5
C3 S2 C3 98.8(3) . 4_556
C4B O Pr1 135.2(5) . .
C4B O C4A 14.3(7) . .
C4A O Pr1 144.9(3) . .
C4B C3 S2 111.6(4) . .
C4A C3 S2 118.1(3) . .
C4A C3 C4B 12.1(6) . .
O C4B C3 119.2(4) . .
O2 C4B O 120.3(6) . .
O2 C4B C3 119.9(6) . .
N1 C0AA N1AA 120.0(3) . .
N1 C0AA N1AA 120.0(3) . 8_556
N1AA C0AA N1AA 119.9(6) 8_556 .
O C4A C3 119.2(4) . .
O0 C4A O 123.5(5) . .
O0 C4A C3 117.3(5) . .

loop_
_geom_bond_atom_site_label_1
_geom_bond_atom_site_label_2
_geom_bond_distance
_geom_bond_site_symmetry_2
Pr1 O 2.387(3) 5
Pr1 O 2.387(3) 6_556
Pr1 O 2.387(3) 3
Pr1 O 2.387(3) .
Pr1 O 2.387(3) 2_556
Pr1 O 2.387(3) 4_556
S2 C3 1.800(5) 4_556
S2 C3 1.800(5) .
O C4B 1.272(6) .
O C4A 1.272(6) .
C3 C4B 1.504(6) .
C3 C4A 1.504(6) .
C4B O2 1.267(10) .
N1 C0AA 1.319(9) .
C0AA N1AA 1.322(5) .
C0AA N1AA 1.322(5) 8_556
O0 C4A 1.240(7) .
